data_7018772
loop_
_publ_author_name
'Ren, Wenshan'
'Song, Haibin'
'Zi, Guofu'
'Walter, Marc D.'

_publ_section_title
;
 A bipyridyl thorium metallocene: synthesis, structure and reactivity
;
_journal_issue 19
_journal_name_full 'Dalton Transactions'
_journal_page_first 5965
_journal_paper_doi 10.1039/c2dt00051b
_journal_volume 41
_journal_year 2012
_chemical_formula_moiety 'C26 H42 I2 Th'
_chemical_formula_sum 'C26 H42 I2 Th'
_chemical_formula_weight 840.44
_chemical_name_systematic
;

?

;
_space_group_IT_number 14
_symmetry_cell_setting monoclinic
_symmetry_space_group_name_Hall '-P 2ybc'
_symmetry_space_group_name_H-M 'P 1 21/c 1'
_atom_sites_solution_hydrogens geom
_atom_sites_solution_primary direct
_atom_sites_solution_secondary difmap
_audit_creation_method SHELXL-97
_cell_angle_alpha 90.00
_cell_angle_beta 97.321(2)
_cell_angle_gamma 90.00
_cell_formula_units_Z 4
_cell_length_a 19.495(2)
_cell_length_b 16.7311(19)
_cell_length_c 8.8954(10)
_cell_measurement_reflns_used 2088
_cell_measurement_temperature 110(2)
_cell_measurement_theta_max 23.00
_cell_measurement_theta_min 2.43
_cell_volume 2877.8(5)
_computing_cell_refinement 'Bruker SMART'
_computing_data_collection 'Bruker SMART'
_computing_data_reduction 'Bruker SAINT'
_computing_molecular_graphics 'Bruker SHELXTL'
_computing_publication_material 'Bruker SHELXTL'
_computing_structure_refinement 'SHELXL-97 (Sheldrick, 1997)'
_computing_structure_solution 'SHELXS-97 (Sheldrick, 1990)'
_diffrn_ambient_temperature 110(2)
_diffrn_measured_fraction_theta_full 0.990
_diffrn_measured_fraction_theta_max 0.990
_diffrn_measurement_device_type 'CCD area detector'
_diffrn_measurement_method 'phi and omega scans'
_diffrn_radiation_monochromator graphite
_diffrn_radiation_source 'fine-focus sealed tube'
_diffrn_radiation_type MoK\a
_diffrn_radiation_wavelength 0.71073
_diffrn_reflns_av_R_equivalents 0.0658
_diffrn_reflns_av_sigmaI/netI 0.0853
_diffrn_reflns_limit_h_max 25
_diffrn_reflns_limit_h_min -18
_diffrn_reflns_limit_k_max 21
_diffrn_reflns_limit_k_min -21
_diffrn_reflns_limit_l_max 11
_diffrn_reflns_limit_l_min -11
_diffrn_reflns_number 17049
_diffrn_reflns_theta_full 27.54
_diffrn_reflns_theta_max 27.54
_diffrn_reflns_theta_min 1.61
_exptl_absorpt_coefficient_mu 7.337
_exptl_absorpt_correction_T_max 0.4730
_exptl_absorpt_correction_T_min 0.3216
_exptl_absorpt_correction_type multi-scan
_exptl_absorpt_process_details SADABS
_exptl_crystal_colour colorless
_exptl_crystal_density_diffrn 1.940
_exptl_crystal_density_method 'not measured'
_exptl_crystal_description block
_exptl_crystal_F_000 1576
_exptl_crystal_size_max 0.20
_exptl_crystal_size_mid 0.19
_exptl_crystal_size_min 0.12
_refine_diff_density_max 1.302
_refine_diff_density_min -1.690
_refine_diff_density_rms 0.235
_refine_ls_extinction_method none
_refine_ls_goodness_of_fit_ref 0.994
_refine_ls_hydrogen_treatment constr
_refine_ls_matrix_type full
_refine_ls_number_parameters 274
_refine_ls_number_reflns 6580
_refine_ls_number_restraints 0
_refine_ls_restrained_S_all 0.994
_refine_ls_R_factor_all 0.0707
_refine_ls_R_factor_gt 0.0438
_refine_ls_shift/su_max 0.001
_refine_ls_shift/su_mean 0.000
_refine_ls_structure_factor_coef Fsqd
_refine_ls_weighting_details 'calc w=1/[\s^2^(Fo^2^)+(0.0289P)^2^+0.0000P] where P=(Fo^2^+2Fc^2^)/3'
_refine_ls_weighting_scheme calc
_refine_ls_wR_factor_gt 0.0823
_refine_ls_wR_factor_ref 0.0925
_reflns_number_gt 4692
_reflns_number_total 6580
_reflns_threshold_expression >2sigma(I)
_cod_data_source_file c2dt00051b.txt
_cod_data_source_block compound4
_cod_depositor_comments
;
The following automatic conversions were performed:

'_symmetry_cell_setting' value 'Monoclinic' changed to 'monoclinic'
according to /home/saulius/struct/CIF-dictionaries/cif_core.dic
dictionary named 'cif_core.dic' version 2.4.1 from
2010-06-29.

'_exptl_absorpt_correction_type' value 'Multi-scan'
changed to 'multi-scan' according to
/home/saulius/struct/CIF-dictionaries/cif_core.dic dictionary named
'cif_core.dic' version 2.4.1 from 2010-06-29.

Automatic conversion script
Id: cif_fix_values 1715 2011-07-08 13:25:40Z adriana 
;
_cod_original_cell_volume 2877.8(6)
_cod_original_sg_symbol_H-M P2(1)/c
_cod_database_code 7018772

loop_
_symmetry_equiv_pos_as_xyz
'x, y, z'
'-x, y+1/2, -z+1/2'
'-x, -y, -z'
'x, -y-1/2, z-1/2'

loop_
_atom_site_label
_atom_site_type_symbol
_atom_site_fract_x
_atom_site_fract_y
_atom_site_fract_z
_atom_site_U_iso_or_equiv
_atom_site_adp_type
_atom_site_occupancy
_atom_site_symmetry_multiplicity
_atom_site_calc_flag
_atom_site_refinement_flags
C1 C 0.3513(4) 0.4725(4) 0.9137(8) 0.0193(17) Uani 1 1 d .
H1A H 0.3458 0.4701 1.0215 0.023 Uiso 1 1 calc R
C2 C 0.3803(3) 0.5379(4) 0.8397(8) 0.0145(15) Uani 1 1 d .
C3 C 0.4048(4) 0.6171(4) 0.9099(8) 0.0216(17) Uani 1 1 d .
C4 C 0.3732(5) 0.6349(5) 1.0538(9) 0.043(2) Uani 1 1 d .
H4A H 0.3243 0.6424 1.0295 0.064 Uiso 1 1 calc R
H4B H 0.3936 0.6825 1.1000 0.064 Uiso 1 1 calc R
H4C H 0.3819 0.5909 1.1230 0.064 Uiso 1 1 calc R
C5 C 0.4832(4) 0.6134(5) 0.9480(10) 0.037(2) Uani 1 1 d .
H5A H 0.4955 0.5697 1.0159 0.055 Uiso 1 1 calc R
H5B H 0.4997 0.6625 0.9954 0.055 Uiso 1 1 calc R
H5C H 0.5038 0.6058 0.8566 0.055 Uiso 1 1 calc R
C6 C 0.3868(5) 0.6857(5) 0.7986(9) 0.039(2) Uani 1 1 d .
H6A H 0.4017 0.6726 0.7028 0.058 Uiso 1 1 calc R
H6B H 0.4098 0.7335 0.8378 0.058 Uiso 1 1 calc R
H6C H 0.3377 0.6942 0.7853 0.058 Uiso 1 1 calc R
C7 C 0.3948(4) 0.5085(4) 0.6967(8) 0.0169(15) Uani 1 1 d .
H7A H 0.4203 0.5383 0.6270 0.020 Uiso 1 1 calc R
C8 C 0.3779(4) 0.4282(4) 0.6808(8) 0.0206(17) Uani 1 1 d .
C9 C 0.3989(4) 0.3726(4) 0.5569(9) 0.0249(18) Uani 1 1 d .
C10 C 0.4783(4) 0.3721(5) 0.5719(10) 0.035(2) Uani 1 1 d .
H10A H 0.4949 0.4259 0.5670 0.053 Uiso 1 1 calc R
H10B H 0.4931 0.3413 0.4909 0.053 Uiso 1 1 calc R
H10C H 0.4965 0.3488 0.6673 0.053 Uiso 1 1 calc R
C11 C 0.3709(5) 0.4025(5) 0.3966(9) 0.038(2) Uani 1 1 d .
H11A H 0.3213 0.4005 0.3834 0.057 Uiso 1 1 calc R
H11B H 0.3882 0.3690 0.3222 0.057 Uiso 1 1 calc R
H11C H 0.3859 0.4565 0.3843 0.057 Uiso 1 1 calc R
C12 C 0.3732(4) 0.2867(5) 0.5767(10) 0.035(2) Uani 1 1 d .
H12A H 0.3919 0.2670 0.6747 0.053 Uiso 1 1 calc R
H12B H 0.3880 0.2531 0.4996 0.053 Uiso 1 1 calc R
H12C H 0.3236 0.2865 0.5682 0.053 Uiso 1 1 calc R
C13 C 0.3493(4) 0.4060(4) 0.8137(8) 0.0185(16) Uani 1 1 d .
H13A H 0.3407 0.3507 0.8428 0.022 Uiso 1 1 calc R
C14 C 0.1861(4) 0.6272(4) 0.8266(8) 0.0214(17) Uani 1 1 d .
H14A H 0.2033 0.6821 0.8410 0.026 Uiso 1 1 calc R
C15 C 0.1310(4) 0.6028(4) 0.7156(8) 0.0166(16) Uani 1 1 d .
C16 C 0.0888(4) 0.6560(5) 0.5991(8) 0.0215(17) Uani 1 1 d .
C17 C 0.1240(4) 0.7355(5) 0.5809(9) 0.033(2) Uani 1 1 d .
H17A H 0.1354 0.7599 0.6785 0.049 Uiso 1 1 calc R
H17B H 0.0934 0.7699 0.5172 0.049 Uiso 1 1 calc R
H17C H 0.1655 0.7270 0.5355 0.049 Uiso 1 1 calc R
C18 C 0.0730(5) 0.6134(5) 0.4458(8) 0.034(2) Uani 1 1 d .
H18A H 0.1152 0.6051 0.4031 0.051 Uiso 1 1 calc R
H18B H 0.0422 0.6457 0.3782 0.051 Uiso 1 1 calc R
H18C H 0.0517 0.5627 0.4601 0.051 Uiso 1 1 calc R
C19 C 0.0198(4) 0.6718(5) 0.6603(9) 0.031(2) Uani 1 1 d .
H19A H -0.0029 0.6219 0.6739 0.047 Uiso 1 1 calc R
H19B H -0.0092 0.7043 0.5893 0.047 Uiso 1 1 calc R
H19C H 0.0284 0.6991 0.7557 0.047 Uiso 1 1 calc R
C20 C 0.1129(4) 0.5258(5) 0.7556(8) 0.0219(17) Uani 1 1 d .
H20A H 0.0729 0.4963 0.7057 0.026 Uiso 1 1 calc R
C21 C 0.1526(4) 0.5018(4) 0.8926(8) 0.0206(17) Uani 1 1 d .
C22 C 0.1386(4) 0.4309(5) 0.9947(9) 0.0278(19) Uani 1 1 d .
C23 C 0.0871(5) 0.3724(5) 0.9143(10) 0.047(3) Uani 1 1 d .
H23A H 0.0786 0.3302 0.9828 0.070 Uiso 1 1 calc R
H23B H 0.1056 0.3501 0.8284 0.070 Uiso 1 1 calc R
H23C H 0.0446 0.3996 0.8808 0.070 Uiso 1 1 calc R
C24 C 0.1075(5) 0.4667(6) 1.1287(10) 0.046(3) Uani 1 1 d .
H24A H 0.0647 0.4929 1.0927 0.069 Uiso 1 1 calc R
H24B H 0.1392 0.5048 1.1797 0.069 Uiso 1 1 calc R
H24C H 0.0990 0.4249 1.1980 0.069 Uiso 1 1 calc R
C25 C 0.2040(4) 0.3865(5) 1.0555(10) 0.039(2) Uani 1 1 d .
H25A H 0.2383 0.4241 1.0983 0.059 Uiso 1 1 calc R
H25B H 0.2211 0.3579 0.9744 0.059 Uiso 1 1 calc R
H25C H 0.1941 0.3495 1.1323 0.059 Uiso 1 1 calc R
C26 C 0.1987(4) 0.5647(4) 0.9344(8) 0.0194(17) Uani 1 1 d .
H26A H 0.2259 0.5704 1.0344 0.023 Uiso 1 1 calc R
I1 I 0.27313(3) 0.61284(3) 0.41337(6) 0.03107(15) Uani 1 1 d .
I2 I 0.17991(3) 0.36317(4) 0.53245(7) 0.03843(17) Uani 1 1 d .
Th1 Th 0.249282(14) 0.508456(15) 0.68368(3) 0.01575(8) Uani 1 1 d .

loop_
_atom_site_aniso_label
_atom_site_aniso_U_11
_atom_site_aniso_U_22
_atom_site_aniso_U_33
_atom_site_aniso_U_23
_atom_site_aniso_U_13
_atom_site_aniso_U_12
C1 0.016(4) 0.022(4) 0.020(4) 0.005(3) 0.001(3) 0.005(3)
C2 0.008(4) 0.013(4) 0.022(4) -0.005(3) 0.000(3) -0.004(3)
C3 0.017(4) 0.024(4) 0.022(4) 0.001(3) -0.004(3) 0.000(3)
C4 0.054(7) 0.036(5) 0.038(5) -0.024(4) 0.008(5) -0.014(5)
C5 0.017(5) 0.033(5) 0.058(6) -0.008(4) -0.004(4) -0.002(4)
C6 0.047(6) 0.025(5) 0.040(5) -0.009(4) -0.009(5) -0.007(4)
C7 0.014(4) 0.015(4) 0.023(4) -0.001(3) 0.006(3) -0.001(3)
C8 0.023(5) 0.022(4) 0.015(4) -0.008(3) -0.001(3) -0.001(3)
C9 0.033(5) 0.018(4) 0.024(4) -0.003(3) 0.006(4) 0.002(4)
C10 0.030(5) 0.040(5) 0.037(5) -0.004(4) 0.010(4) 0.008(4)
C11 0.035(6) 0.049(6) 0.032(5) -0.009(4) 0.005(4) 0.007(4)
C12 0.033(5) 0.021(4) 0.053(6) -0.011(4) 0.009(4) 0.003(4)
C13 0.015(4) 0.018(4) 0.023(4) 0.006(3) 0.004(3) -0.006(3)
C14 0.025(5) 0.018(4) 0.021(4) -0.009(3) 0.005(3) 0.003(3)
C15 0.009(4) 0.023(4) 0.017(4) -0.004(3) -0.002(3) 0.003(3)
C16 0.009(4) 0.030(4) 0.024(4) 0.001(3) -0.004(3) 0.003(3)
C17 0.036(5) 0.025(5) 0.036(5) 0.011(4) 0.001(4) 0.009(4)
C18 0.038(6) 0.035(5) 0.026(5) 0.010(4) -0.008(4) 0.001(4)
C19 0.018(5) 0.038(5) 0.040(5) 0.006(4) 0.010(4) 0.008(4)
C20 0.018(4) 0.030(5) 0.017(4) 0.000(3) -0.002(3) -0.005(3)
C21 0.011(4) 0.027(4) 0.025(4) -0.004(3) 0.006(3) 0.002(3)
C22 0.015(4) 0.036(5) 0.033(5) 0.012(4) 0.007(4) 0.002(4)
C23 0.063(7) 0.035(6) 0.038(5) 0.016(4) -0.007(5) -0.026(5)
C24 0.044(6) 0.062(7) 0.037(5) 0.007(5) 0.027(5) 0.000(5)
C25 0.028(5) 0.046(6) 0.046(6) 0.019(5) 0.015(4) -0.002(4)
C26 0.015(4) 0.024(4) 0.018(4) -0.004(3) 0.000(3) 0.000(3)
I1 0.0330(3) 0.0373(3) 0.0236(3) 0.0100(2) 0.0063(2) 0.0030(3)
I2 0.0365(4) 0.0348(3) 0.0415(4) -0.0118(3) -0.0045(3) -0.0057(3)
Th1 0.01439(14) 0.01748(15) 0.01481(14) -0.00006(11) -0.00035(10) 0.00013(11)

loop_
_atom_type_symbol
_atom_type_description
_atom_type_scat_dispersion_real
_atom_type_scat_dispersion_imag
_atom_type_scat_source
C C 0.0033 0.0016 'International Tables Vol C Tables 4.2.6.8 and 6.1.1.4'
H H 0.0000 0.0000 'International Tables Vol C Tables 4.2.6.8 and 6.1.1.4'
I I -0.4742 1.8119 'International Tables Vol C Tables 4.2.6.8 and 6.1.1.4'
Th Th -7.2400 8.8979 'International Tables Vol C Tables 4.2.6.8 and 6.1.1.4'

loop_
_geom_angle_atom_site_label_1
_geom_angle_atom_site_label_2
_geom_angle_atom_site_label_3
_geom_angle
C13 C1 C2 107.0(6)
C13 C1 Th1 75.2(4)
C2 C1 Th1 77.3(4)
C13 C1 H1A 125.6
C2 C1 H1A 125.6
Th1 C1 H1A 125.6
C7 C2 C1 106.4(6)
C7 C2 C3 125.6(6)
C1 C2 C3 127.0(6)
C7 C2 Th1 76.6(4)
C1 C2 Th1 72.7(4)
C3 C2 Th1 125.4(5)
C2 C3 C4 112.3(6)
C2 C3 C5 108.1(6)
C4 C3 C5 108.8(6)
C2 C3 C6 110.9(6)
C4 C3 C6 108.4(7)
C5 C3 C6 108.3(7)
C3 C4 H4A 109.5
C3 C4 H4B 109.5
H4A C4 H4B 109.5
C3 C4 H4C 109.5
H4A C4 H4C 109.5
H4B C4 H4C 109.5
C3 C5 H5A 109.5
C3 C5 H5B 109.5
H5A C5 H5B 109.5
C3 C5 H5C 109.5
H5A C5 H5C 109.5
H5B C5 H5C 109.5
C3 C6 H6A 109.5
C3 C6 H6B 109.5
H6A C6 H6B 109.5
C3 C6 H6C 109.5
H6A C6 H6C 109.5
H6B C6 H6C 109.5
C8 C7 C2 110.8(6)
C8 C7 Th1 76.8(4)
C2 C7 Th1 74.0(4)
C8 C7 H7A 124.2
C2 C7 H7A 124.2
Th1 C7 H7A 124.2
C7 C8 C13 106.4(6)
C7 C8 C9 125.3(7)
C13 C8 C9 127.4(7)
C7 C8 Th1 74.9(4)
C13 C8 Th1 71.1(4)
C9 C8 Th1 127.4(5)
C10 C9 C8 107.3(6)
C10 C9 C12 108.9(6)
C8 C9 C12 111.2(7)
C10 C9 C11 108.4(7)
C8 C9 C11 111.8(6)
C12 C9 C11 109.0(7)
C9 C10 H10A 109.5
C9 C10 H10B 109.5
H10A C10 H10B 109.5
C9 C10 H10C 109.5
H10A C10 H10C 109.5
H10B C10 H10C 109.5
C9 C11 H11A 109.5
C9 C11 H11B 109.5
H11A C11 H11B 109.5
C9 C11 H11C 109.5
H11A C11 H11C 109.5
H11B C11 H11C 109.5
C9 C12 H12A 109.5
C9 C12 H12B 109.5
H12A C12 H12B 109.5
C9 C12 H12C 109.5
H12A C12 H12C 109.5
H12B C12 H12C 109.5
C8 C13 C1 109.5(6)
C8 C13 Th1 79.6(4)
C1 C13 Th1 74.7(4)
C8 C13 H13A 124.4
C1 C13 H13A 124.4
Th1 C13 H13A 124.4
C26 C14 C15 108.0(7)
C26 C14 Th1 74.3(4)
C15 C14 Th1 79.3(4)
C26 C14 H14A 125.1
C15 C14 H14A 125.1
Th1 C14 H14A 125.1
C20 C15 C14 106.3(6)
C20 C15 C16 125.5(6)
C14 C15 C16 126.8(7)
C20 C15 Th1 75.3(4)
C14 C15 Th1 71.2(4)
C16 C15 Th1 129.2(5)
C17 C16 C15 111.8(6)
C17 C16 C18 110.8(7)
C15 C16 C18 111.3(6)
C17 C16 C19 108.4(7)
C15 C16 C19 106.3(6)
C18 C16 C19 108.0(6)
C16 C17 H17A 109.5
C16 C17 H17B 109.5
H17A C17 H17B 109.5
C16 C17 H17C 109.5
H17A C17 H17C 109.5
H17B C17 H17C 109.5
C16 C18 H18A 109.5
C16 C18 H18B 109.5
H18A C18 H18B 109.5
C16 C18 H18C 109.5
H18A C18 H18C 109.5
H18B C18 H18C 109.5
C16 C19 H19A 109.5
C16 C19 H19B 109.5
H19A C19 H19B 109.5
C16 C19 H19C 109.5
H19A C19 H19C 109.5
H19B C19 H19C 109.5
C15 C20 C21 110.7(7)
C15 C20 Th1 76.2(4)
C21 C20 Th1 74.9(4)
C15 C20 H20A 124.2
C21 C20 H20A 124.2
Th1 C20 H20A 124.2
C26 C21 C20 106.1(7)
C26 C21 C22 125.3(7)
C20 C21 C22 127.4(7)
C26 C21 Th1 71.6(4)
C20 C21 Th1 76.0(4)
C22 C21 Th1 127.2(5)
C23 C22 C25 109.2(8)
C23 C22 C24 108.5(7)
C25 C22 C24 108.3(7)
C23 C22 C21 112.1(6)
C25 C22 C21 112.6(6)
C24 C22 C21 106.0(7)
C22 C23 H23A 109.5
C22 C23 H23B 109.5
H23A C23 H23B 109.5
C22 C23 H23C 109.5
H23A C23 H23C 109.5
H23B C23 H23C 109.5
C22 C24 H24A 109.5
C22 C24 H24B 109.5
H24A C24 H24B 109.5
C22 C24 H24C 109.5
H24A C24 H24C 109.5
H24B C24 H24C 109.5
C22 C25 H25A 109.5
C22 C25 H25B 109.5
H25A C25 H25B 109.5
C22 C25 H25C 109.5
H25A C25 H25C 109.5
H25B C25 H25C 109.5
C21 C26 C14 108.9(6)
C21 C26 Th1 79.1(4)
C14 C26 Th1 75.5(4)
C21 C26 H26A 124.6
C14 C26 H26A 124.6
Th1 C26 H26A 124.6
C26 Th1 C1 76.5(2)
C26 Th1 C14 30.2(2)
C1 Th1 C14 98.0(2)
C26 Th1 C13 100.5(2)
C1 Th1 C13 30.1(2)
C14 Th1 C13 126.7(2)
C26 Th1 C2 86.3(2)
C1 Th1 C2 30.0(2)
C14 Th1 C2 94.5(2)
C13 Th1 C2 49.0(2)
C26 Th1 C21 29.3(2)
C1 Th1 C21 88.9(2)
C14 Th1 C21 48.9(2)
C13 Th1 C21 101.4(2)
C2 Th1 C21 109.1(2)
C26 Th1 C7 115.7(2)
C1 Th1 C7 48.5(2)
C14 Th1 C7 119.4(2)
C13 Th1 C7 47.6(2)
C2 Th1 C7 29.39(19)
C21 Th1 C7 136.6(2)
C26 Th1 C20 47.9(2)
C1 Th1 C20 118.0(2)
C14 Th1 C20 47.8(2)
C13 Th1 C20 127.4(2)
C2 Th1 C20 134.2(2)
C21 Th1 C20 29.1(2)
C7 Th1 C20 163.6(2)
C26 Th1 C15 48.8(2)
C1 Th1 C15 124.8(2)
C14 Th1 C15 29.51(19)
C13 Th1 C15 148.2(2)
C2 Th1 C15 123.8(2)
C21 Th1 C15 48.3(2)
C7 Th1 C15 145.1(2)
C20 Th1 C15 28.5(2)
C26 Th1 C8 125.6(2)
C1 Th1 C8 49.1(2)
C14 Th1 C8 142.8(2)
C13 Th1 C8 29.4(2)
C2 Th1 C8 48.4(2)
C21 Th1 C8 130.7(2)
C7 Th1 C8 28.28(19)
C20 Th1 C8 154.8(2)
C15 Th1 C8 172.2(2)
C26 Th1 I2 117.14(16)
C1 Th1 I2 113.53(15)
C14 Th1 I2 126.18(16)
C13 Th1 I2 86.46(15)
C2 Th1 I2 133.98(14)
C21 Th1 I2 87.86(15)
C7 Th1 I2 114.18(14)
C20 Th1 I2 78.60(16)
C15 Th1 I2 99.75(14)
C8 Th1 I2 87.78(14)
C26 Th1 I1 123.74(15)
C1 Th1 I1 123.09(16)
C14 Th1 I1 94.20(16)
C13 Th1 I1 121.25(15)
C2 Th1 I1 93.96(15)
C21 Th1 I1 136.44(15)
C7 Th1 I1 77.26(14)
C20 Th1 I1 111.17(15)
C15 Th1 I1 88.15(15)
C8 Th1 I1 92.30(15)
I2 Th1 I1 102.377(19)

loop_
_geom_bond_atom_site_label_1
_geom_bond_atom_site_label_2
_geom_bond_distance
C1 C13 1.423(10)
C1 C2 1.430(10)
C1 Th1 2.732(7)
C1 H1A 0.9800
C2 C7 1.425(9)
C2 C3 1.515(10)
C2 Th1 2.792(7)
C3 C4 1.518(11)
C3 C5 1.525(10)
C3 C6 1.528(10)
C4 H4A 0.9600
C4 H4B 0.9600
C4 H4C 0.9600
C5 H5A 0.9600
C5 H5B 0.9600
C5 H5C 0.9600
C6 H6A 0.9600
C6 H6B 0.9600
C6 H6C 0.9600
C7 C8 1.386(9)
C7 Th1 2.824(7)
C7 H7A 0.9800
C8 C13 1.420(10)
C8 C9 1.537(10)
C8 Th1 2.848(8)
C9 C10 1.536(11)
C9 C12 1.540(10)
C9 C11 1.544(10)
C10 H10A 0.9600
C10 H10B 0.9600
C10 H10C 0.9600
C11 H11A 0.9600
C11 H11B 0.9600
C11 H11C 0.9600
C12 H12A 0.9600
C12 H12B 0.9600
C12 H12C 0.9600
C13 Th1 2.739(7)
C13 H13A 0.9800
C14 C26 1.420(10)
C14 C15 1.423(9)
C14 Th1 2.735(7)
C14 H14A 0.9800
C15 C20 1.395(10)
C15 C16 1.524(9)
C15 Th1 2.839(7)
C16 C17 1.515(11)
C16 C18 1.535(10)
C16 C19 1.538(10)
C17 H17A 0.9600
C17 H17B 0.9600
C17 H17C 0.9600
C18 H18A 0.9600
C18 H18B 0.9600
C18 H18C 0.9600
C19 H19A 0.9600
C19 H19B 0.9600
C19 H19C 0.9600
C20 C21 1.416(10)
C20 Th1 2.827(8)
C20 H20A 0.9800
C21 C26 1.403(10)
C21 C22 1.540(10)
C21 Th1 2.813(7)
C22 C23 1.515(11)
C22 C25 1.515(11)
C22 C24 1.527(11)
C23 H23A 0.9600
C23 H23B 0.9600
C23 H23C 0.9600
C24 H24A 0.9600
C24 H24B 0.9600
C24 H24C 0.9600
C25 H25A 0.9600
C25 H25B 0.9600
C25 H25C 0.9600
C26 Th1 2.719(7)
C26 H26A 0.9800
I1 Th1 3.0550(6)
I2 Th1 3.0139(6)
